data_7000159
loop_
_publ_author_name
'Chen, Xu-Dong'
'Mak, Thomas C. W.'

_publ_section_title
;
 Single-strand helical complexes constructed from
 2-pyridinyl-3-pyridinylmethanone: tuning the helical pitch length by
 variation of metal cation and/or counter anion.
;
_journal_issue 22
_journal_name_full 'Dalton transactions (Cambridge, England : 2003)'
_journal_page_first 3646
_journal_page_last 3652
_journal_paper_doi 10.1039/b510569b
_journal_year 2005
_chemical_formula_sum 'C11 H18 Cl2 Co N2 O14'
_chemical_formula_weight 532.10
_chemical_name_systematic
;
?
;
_space_group_IT_number 14
_symmetry_cell_setting monoclinic
_symmetry_space_group_name_Hall '-P 2yn'
_symmetry_space_group_name_H-M 'P 1 21/n 1'
_atom_sites_solution_hydrogens geom
_atom_sites_solution_primary direct
_atom_sites_solution_secondary difmap
_audit_creation_method SHELXL-97
_cell_angle_alpha 90.00
_cell_angle_beta 95.3980(10)
_cell_angle_gamma 90.00
_cell_formula_units_Z 4
_cell_length_a 13.0805(8)
_cell_length_b 11.1580(7)
_cell_length_c 13.8114(8)
_cell_measurement_temperature 293(2)
_cell_volume 2006.9(2)
_computing_structure_refinement 'SHELXL-97 (Sheldrick, 1997)'
_computing_structure_solution 'SHELXS-97 (Sheldrick, 1990)'
_diffrn_ambient_temperature 293(2)
_diffrn_measured_fraction_theta_full 0.999
_diffrn_measured_fraction_theta_max 0.999
_diffrn_radiation_monochromator graphite
_diffrn_radiation_source 'fine-focus sealed tube'
_diffrn_radiation_type MoK\a
_diffrn_radiation_wavelength 0.71073
_diffrn_reflns_av_R_equivalents 0.0372
_diffrn_reflns_av_sigmaI/netI 0.0311
_diffrn_reflns_limit_h_max 11
_diffrn_reflns_limit_h_min -15
_diffrn_reflns_limit_k_max 13
_diffrn_reflns_limit_k_min -13
_diffrn_reflns_limit_l_max 16
_diffrn_reflns_limit_l_min -16
_diffrn_reflns_number 10620
_diffrn_reflns_theta_full 25.01
_diffrn_reflns_theta_max 25.01
_diffrn_reflns_theta_min 2.05
_exptl_absorpt_coefficient_mu 1.195
_exptl_absorpt_correction_T_max 1.000000
_exptl_absorpt_correction_T_min 0.618274
_exptl_absorpt_correction_type multi-scan
_exptl_crystal_colour Orange
_exptl_crystal_density_diffrn 1.761
_exptl_crystal_density_method 'not measured'
_exptl_crystal_description Block
_exptl_crystal_F_000 1084
_exptl_crystal_size_max 0.34
_exptl_crystal_size_mid 0.25
_exptl_crystal_size_min 0.14
_refine_diff_density_max 0.672
_refine_diff_density_min -0.581
_refine_diff_density_rms 0.087
_refine_ls_extinction_method none
_refine_ls_goodness_of_fit_ref 1.131
_refine_ls_hydrogen_treatment mixed
_refine_ls_matrix_type full
_refine_ls_number_parameters 340
_refine_ls_number_reflns 3535
_refine_ls_number_restraints 174
_refine_ls_restrained_S_all 1.321
_refine_ls_R_factor_all 0.0640
_refine_ls_R_factor_gt 0.0502
_refine_ls_shift/su_max 0.001
_refine_ls_shift/su_mean 0.000
_refine_ls_structure_factor_coef Fsqd
_refine_ls_weighting_details 'calc w=1/[\s^2^(Fo^2^)+(0.0748P)^2^+1.9725P] where P=(Fo^2^+2Fc^2^)/3'
_refine_ls_weighting_scheme calc
_refine_ls_wR_factor_gt 0.1299
_refine_ls_wR_factor_ref 0.1438
_reflns_number_gt 2846
_reflns_number_total 3535
_reflns_threshold_expression >2sigma(I)
_cod_data_source_file b510569b.txt
_cod_data_source_block Compound(8)
_cod_depositor_comments
;
The following automatic conversions were performed:
'_symmetry_cell_setting' value 'Monoclinic' changed to 'monoclinic'
according to '/home/saulius/struct/CIF-dictionaries/cif_core.dic'
dictionary named 'cif_core.dic' version 2.4.1 from
2010-06-29.

'_exptl_absorpt_correction_type' value 'Multi-scan' changed
to 'multi-scan' according to
'/home/saulius/struct/CIF-dictionaries/cif_core.dic' dictionary named
'cif_core.dic' version 2.4.1 from 2010-06-29.

Automatic conversion script
Id: cif_fix_enum 1527 2010-12-29 10:47:43Z saulius 
;
_cod_original_sg_symbol_H-M P2(1)/n
_cod_database_code 7000159

loop_
_symmetry_equiv_pos_as_xyz
'x, y, z'
'-x+1/2, y+1/2, -z+1/2'
'-x, -y, -z'
'x-1/2, -y-1/2, z-1/2'

loop_
_atom_site_label
_atom_site_type_symbol
_atom_site_fract_x
_atom_site_fract_y
_atom_site_fract_z
_atom_site_U_iso_or_equiv
_atom_site_adp_type
_atom_site_occupancy
_atom_site_symmetry_multiplicity
_atom_site_calc_flag
_atom_site_refinement_flags
_atom_site_disorder_assembly
_atom_site_disorder_group
Co1 Co 0.02121(4) 0.60252(5) 0.26604(4) 0.0343(2) Uani 1 1 d . . .
O1 O 0.3201(2) 0.1473(3) 0.2221(3) 0.0444(8) Uani 1 1 d . . .
N1 N 0.4740(3) 0.2849(3) 0.1904(3) 0.0394(9) Uani 1 1 d . . .
N2 N 0.0549(3) 0.4250(3) 0.2238(3) 0.0366(8) Uani 1 1 d . . .
C1 C 0.5545(4) 0.3507(5) 0.1718(4) 0.0519(13) Uani 1 1 d . . .
H1A H 0.6197 0.3172 0.1817 0.062 Uiso 1 1 calc R . .
C2 C 0.5447(4) 0.4682(5) 0.1379(4) 0.0613(15) Uani 1 1 d . . .
H2A H 0.6025 0.5123 0.1260 0.074 Uiso 1 1 calc R . .
C3 C 0.4491(5) 0.5177(5) 0.1225(4) 0.0598(15) Uani 1 1 d . . .
H3A H 0.4411 0.5960 0.0998 0.072 Uiso 1 1 calc R . .
C4 C 0.3636(4) 0.4495(4) 0.1410(4) 0.0488(12) Uani 1 1 d . . .
H4A H 0.2976 0.4806 0.1294 0.059 Uiso 1 1 calc R . .
C5 C 0.3791(3) 0.3350(4) 0.1769(3) 0.0365(10) Uani 1 1 d . . .
C6 C 0.2961(3) 0.2507(4) 0.1992(3) 0.0371(10) Uani 1 1 d . . .
C7 C 0.1542(3) 0.3931(4) 0.2255(3) 0.0386(10) Uani 1 1 d . . .
H7A H 0.2038 0.4480 0.2496 0.046 Uiso 1 1 calc R . .
C8 C 0.1865(3) 0.2836(4) 0.1935(3) 0.0362(10) Uani 1 1 d . . .
C9 C 0.1119(4) 0.1995(4) 0.1619(4) 0.0462(12) Uani 1 1 d . . .
H9A H 0.1306 0.1236 0.1419 0.055 Uiso 1 1 calc R . .
C10 C 0.0106(4) 0.2308(5) 0.1606(4) 0.0531(13) Uani 1 1 d . . .
H10A H -0.0406 0.1764 0.1395 0.064 Uiso 1 1 calc R . .
C11 C -0.0150(4) 0.3431(5) 0.1908(4) 0.0463(12) Uani 1 1 d . . .
H11A H -0.0841 0.3635 0.1883 0.056 Uiso 1 1 calc R . .
O1W O -0.1355(3) 0.5736(3) 0.2657(3) 0.0553(9) Uani 1 1 d . . .
H1WA H -0.1906 0.5934 0.2162 0.12(3) Uiso 1 1 d R . .
H1WB H -0.1612 0.5436 0.3247 0.14(3) Uiso 1 1 d R . .
O2W O 0.0013(4) 0.6577(4) 0.1196(3) 0.0672(11) Uani 1 1 d . . .
H2WA H -0.0045 0.7432 0.1080 0.14(3) Uiso 1 1 d R . .
H2WB H 0.0498 0.6117 0.0857 0.34(10) Uiso 1 1 d R . .
O3W O 0.0413(3) 0.5445(4) 0.4105(2) 0.0543(9) Uani 1 1 d . . .
H3WA H 0.0534 0.6096 0.4567 0.10(3) Uiso 1 1 d R . .
H3WB H 0.0820 0.4718 0.4182 0.12(3) Uiso 1 1 d R . .
Cl1 Cl 0.24502(11) 0.30094(14) 0.48685(12) 0.0672(4) Uani 1 1 d D . .
O2 O 0.1412(3) 0.3159(5) 0.4520(4) 0.0964(16) Uani 1 1 d D A .
O3 O 0.2684(13) 0.3824(14) 0.5643(9) 0.120(7) Uani 0.50 1 d PD A 1
O4 O 0.3141(10) 0.3191(16) 0.4193(9) 0.125(8) Uani 0.50 1 d PD A 1
O5 O 0.2528(10) 0.1866(10) 0.5324(14) 0.147(7) Uani 0.50 1 d PD A 1
O3' O 0.2658(10) 0.3216(16) 0.5851(6) 0.103(6) Uani 0.50 1 d PD A 2
O4' O 0.3020(11) 0.3838(13) 0.4350(11) 0.121(6) Uani 0.50 1 d PD A 2
O5' O 0.2790(10) 0.1870(9) 0.4587(12) 0.126(5) Uani 0.50 1 d PD A 2
Cl2 Cl 0.20221(10) 0.72316(12) 0.59394(10) 0.0549(4) Uani 1 1 d D . .
O6 O 0.0964(3) 0.7234(6) 0.5657(5) 0.121(2) Uani 1 1 d D B .
O7 O 0.2337(8) 0.8422(6) 0.6079(11) 0.099(4) Uani 0.50 1 d PD B 1
O8 O 0.2345(10) 0.6536(11) 0.6723(7) 0.101(4) Uani 0.50 1 d PD B 1
O9 O 0.2442(9) 0.6786(12) 0.5098(6) 0.109(4) Uani 0.50 1 d PD B 1
O7' O 0.2354(11) 0.6056(8) 0.6064(15) 0.154(7) Uani 0.50 1 d PD B 2
O8' O 0.2622(9) 0.7875(16) 0.5365(10) 0.146(6) Uani 0.50 1 d PD B 2
O9' O 0.2106(7) 0.7742(13) 0.6882(6) 0.097(4) Uani 0.50 1 d PD B 2
O4W O -0.0369(11) 0.8978(10) 0.0924(10) 0.077(3) Uani 0.50 1 d P C 1
O4W' O -0.0351(11) 0.9509(11) 0.0630(10) 0.085(3) Uani 0.50 1 d P D 2
O5W O 0.1170(8) 0.4968(9) 0.0028(6) 0.178(4) Uani 1 1 d . . .

loop_
_atom_site_aniso_label
_atom_site_aniso_U_11
_atom_site_aniso_U_22
_atom_site_aniso_U_33
_atom_site_aniso_U_23
_atom_site_aniso_U_13
_atom_site_aniso_U_12
Co1 0.0299(3) 0.0347(4) 0.0388(4) -0.0017(2) 0.0054(2) 0.0013(2)
O1 0.0343(17) 0.0297(17) 0.070(2) 0.0036(15) 0.0127(15) 0.0004(13)
N1 0.036(2) 0.038(2) 0.044(2) 0.0031(17) 0.0050(16) -0.0064(16)
N2 0.033(2) 0.0333(19) 0.044(2) -0.0020(16) 0.0055(16) 0.0009(16)
C1 0.036(3) 0.056(3) 0.064(3) 0.013(3) 0.004(2) -0.010(2)
C2 0.054(3) 0.056(3) 0.074(4) 0.016(3) 0.012(3) -0.019(3)
C3 0.069(4) 0.040(3) 0.071(4) 0.013(3) 0.016(3) -0.007(3)
C4 0.050(3) 0.038(3) 0.059(3) 0.006(2) 0.012(2) 0.005(2)
C5 0.039(2) 0.032(2) 0.039(2) -0.0024(18) 0.0044(19) -0.0025(19)
C6 0.039(2) 0.031(2) 0.043(3) -0.0066(19) 0.008(2) -0.0010(19)
C7 0.032(2) 0.034(2) 0.049(3) -0.005(2) 0.0020(19) -0.0011(19)
C8 0.036(2) 0.033(2) 0.040(2) -0.0007(18) 0.0040(19) -0.0002(18)
C9 0.045(3) 0.034(2) 0.060(3) -0.009(2) 0.003(2) -0.002(2)
C10 0.039(3) 0.047(3) 0.072(4) -0.011(3) -0.003(2) -0.009(2)
C11 0.034(2) 0.048(3) 0.057(3) 0.000(2) 0.003(2) 0.000(2)
O1W 0.0301(17) 0.070(2) 0.065(2) 0.0028(19) 0.0011(17) 0.0031(17)
O2W 0.092(3) 0.065(3) 0.044(2) 0.0041(19) 0.008(2) 0.012(2)
O3W 0.065(2) 0.060(2) 0.0380(19) 0.0027(17) 0.0015(16) -0.0050(19)
Cl1 0.0540(9) 0.0690(10) 0.0757(11) -0.0040(8) -0.0085(7) 0.0076(7)
O2 0.057(3) 0.107(4) 0.120(4) 0.020(3) -0.018(3) 0.002(3)
O3 0.125(13) 0.150(15) 0.083(10) -0.027(10) 0.003(9) -0.021(11)
O4 0.063(7) 0.23(2) 0.081(8) -0.044(12) 0.017(6) 0.025(11)
O5 0.098(10) 0.107(11) 0.24(2) 0.077(13) 0.035(12) 0.045(8)
O3' 0.059(7) 0.187(19) 0.061(7) 0.015(9) -0.001(5) 0.015(9)
O4' 0.086(11) 0.161(15) 0.119(13) -0.008(11) 0.028(8) -0.044(10)
O5' 0.128(12) 0.085(9) 0.175(15) -0.030(9) 0.062(10) 0.009(8)
Cl2 0.0510(8) 0.0584(8) 0.0548(8) -0.0111(6) 0.0017(6) 0.0004(6)
O6 0.055(3) 0.158(6) 0.145(5) -0.051(4) -0.019(3) -0.004(3)
O7 0.072(7) 0.063(6) 0.154(12) -0.019(7) -0.029(8) 0.006(5)
O8 0.133(11) 0.116(11) 0.051(6) 0.020(6) -0.008(6) -0.005(9)
O9 0.151(12) 0.115(10) 0.065(6) -0.015(7) 0.036(7) 0.031(9)
O7' 0.141(13) 0.077(9) 0.25(2) 0.011(12) 0.059(15) 0.034(8)
O8' 0.110(11) 0.202(19) 0.126(13) 0.070(13) 0.024(10) -0.025(12)
O9' 0.076(7) 0.147(11) 0.069(7) -0.040(7) 0.005(5) -0.038(7)
O4W 0.086(7) 0.055(7) 0.091(8) 0.025(5) 0.017(6) -0.004(6)
O4W' 0.103(8) 0.064(8) 0.088(9) -0.004(6) 0.008(7) -0.011(7)
O5W 0.203(9) 0.206(9) 0.122(6) 0.029(6) 0.002(6) -0.020(7)

loop_
_atom_type_symbol
_atom_type_description
_atom_type_scat_dispersion_real
_atom_type_scat_dispersion_imag
_atom_type_scat_source
C C 0.0033 0.0016 'International Tables Vol C Tables 4.2.6.8 and 6.1.1.4'
H H 0.0000 0.0000 'International Tables Vol C Tables 4.2.6.8 and 6.1.1.4'
N N 0.0061 0.0033 'International Tables Vol C Tables 4.2.6.8 and 6.1.1.4'
O O 0.0106 0.0060 'International Tables Vol C Tables 4.2.6.8 and 6.1.1.4'
Cl Cl 0.1484 0.1585 'International Tables Vol C Tables 4.2.6.8 and 6.1.1.4'
Co Co 0.3494 0.9721 'International Tables Vol C Tables 4.2.6.8 and 6.1.1.4'

loop_
_geom_angle_atom_site_label_1
_geom_angle_atom_site_label_2
_geom_angle_atom_site_label_3
_geom_angle
_geom_angle_site_symmetry_1
_geom_angle_site_symmetry_3
_geom_angle_publ_flag
O1W Co1 O3W 89.43(15) . . ?
O1W Co1 O2W 90.58(17) . . ?
O3W Co1 O2W 178.93(16) . . ?
O1W Co1 N1 98.78(15) . 2 ?
O3W Co1 N1 91.66(15) . 2 ?
O2W Co1 N1 89.40(16) . 2 ?
O1W Co1 N2 94.86(15) . . ?
O3W Co1 N2 87.86(15) . . ?
O2W Co1 N2 91.07(16) . . ?
N1 Co1 N2 166.35(14) 2 . ?
O1W Co1 O1 173.68(14) . 2 ?
O3W Co1 O1 87.98(14) . 2 ?
O2W Co1 O1 92.11(16) . 2 ?
N1 Co1 O1 75.54(13) 2 2 ?
N2 Co1 O1 90.81(13) . 2 ?
C6 O1 Co1 117.6(3) . 2_545 ?
C1 N1 C5 118.4(4) . . ?
C1 N1 Co1 125.7(3) . 2_545 ?
C5 N1 Co1 115.8(3) . 2_545 ?
C11 N2 C7 116.9(4) . . ?
C11 N2 Co1 125.2(3) . . ?
C7 N2 Co1 117.8(3) . . ?
N1 C1 C2 122.4(5) . . ?
C3 C2 C1 119.1(5) . . ?
C2 C3 C4 119.2(5) . . ?
C5 C4 C3 118.6(5) . . ?
N1 C5 C4 122.1(4) . . ?
N1 C5 C6 112.7(4) . . ?
C4 C5 C6 125.1(4) . . ?
O1 C6 C8 118.0(4) . . ?
O1 C6 C5 118.2(4) . . ?
C8 C6 C5 123.8(4) . . ?
N2 C7 C8 123.5(4) . . ?
C7 C8 C9 118.1(4) . . ?
C7 C8 C6 121.9(4) . . ?
C9 C8 C6 119.8(4) . . ?
C10 C9 C8 118.7(4) . . ?
C9 C10 C11 119.5(5) . . ?
N2 C11 C10 123.2(4) . . ?
O4 Cl1 O3' 124.2(10) . . ?
O4 Cl1 O2 115.2(7) . . ?
O3' Cl1 O2 114.3(6) . . ?
O4 Cl1 O5' 72.7(8) . . ?
O3' Cl1 O5' 112.5(8) . . ?
O2 Cl1 O5' 109.3(6) . . ?
O4 Cl1 O3 108.0(8) . . ?
O3' Cl1 O3 30.6(9) . . ?
O2 Cl1 O3 108.4(8) . . ?
O5' Cl1 O3 137.2(9) . . ?
O4 Cl1 O5 114.1(8) . . ?
O3' Cl1 O5 73.4(10) . . ?
O2 Cl1 O5 106.5(6) . . ?
O5' Cl1 O5 45.8(8) . . ?
O3 Cl1 O5 103.9(8) . . ?
O4 Cl1 O4' 32.1(8) . . ?
O3' Cl1 O4' 108.8(8) . . ?
O2 Cl1 O4' 106.6(7) . . ?
O5' Cl1 O4' 104.7(7) . . ?
O3 Cl1 O4' 82.9(10) . . ?
O5 Cl1 O4' 141.9(8) . . ?
O8 Cl2 O8' 127.3(8) . . ?
O8 Cl2 O7' 45.1(7) . . ?
O8' Cl2 O7' 112.2(9) . . ?
O8 Cl2 O7 111.4(6) . . ?
O8' Cl2 O7 53.5(8) . . ?
O7' Cl2 O7 142.7(8) . . ?
O8 Cl2 O6 116.4(6) . . ?
O8' Cl2 O6 116.2(6) . . ?
O7' Cl2 O6 109.0(7) . . ?
O7 Cl2 O6 107.9(5) . . ?
O8 Cl2 O9' 60.6(6) . . ?
O8' Cl2 O9' 108.8(8) . . ?
O7' Cl2 O9' 105.7(8) . . ?
O7 Cl2 O9' 59.6(7) . . ?
O6 Cl2 O9' 104.1(5) . . ?
O8 Cl2 O9 109.5(7) . . ?
O8' Cl2 O9 54.8(8) . . ?
O7' Cl2 O9 68.3(8) . . ?
O7 Cl2 O9 108.3(8) . . ?
O6 Cl2 O9 102.8(5) . . ?
O9' Cl2 O9 152.9(7) . . ?

loop_
_geom_bond_atom_site_label_1
_geom_bond_atom_site_label_2
_geom_bond_distance
_geom_bond_site_symmetry_2
_geom_bond_publ_flag
Co1 O1W 2.075(3) . ?
Co1 O3W 2.090(3) . ?
Co1 O2W 2.106(4) . ?
Co1 N1 2.121(4) 2 ?
Co1 N2 2.123(4) . ?
Co1 O1 2.127(3) 2 ?
O1 C6 1.229(5) . ?
O1 Co1 2.127(3) 2_545 ?
N1 C1 1.328(6) . ?
N1 C5 1.359(6) . ?
N1 Co1 2.121(4) 2_545 ?
N2 C11 1.341(6) . ?
N2 C7 1.345(6) . ?
C1 C2 1.394(8) . ?
C2 C3 1.365(8) . ?
C3 C4 1.397(7) . ?
C4 C5 1.378(7) . ?
C5 C6 1.489(6) . ?
C6 C8 1.475(6) . ?
C7 C8 1.380(6) . ?
C8 C9 1.394(6) . ?
C9 C10 1.370(7) . ?
C10 C11 1.372(7) . ?
Cl1 O4 1.373(8) . ?
Cl1 O3' 1.378(7) . ?
Cl1 O2 1.408(4) . ?
Cl1 O5' 1.413(7) . ?
Cl1 O3 1.416(8) . ?
Cl1 O5 1.422(7) . ?
Cl1 O4' 1.422(8) . ?
Cl2 O8 1.366(7) . ?
Cl2 O8' 1.370(7) . ?
Cl2 O7' 1.387(7) . ?
Cl2 O7 1.398(7) . ?
Cl2 O6 1.402(4) . ?
Cl2 O9' 1.416(6) . ?
Cl2 O9 1.421(7) . ?

loop_
_geom_torsion_atom_site_label_1
_geom_torsion_atom_site_label_2
_geom_torsion_atom_site_label_3
_geom_torsion_atom_site_label_4
_geom_torsion
_geom_torsion_site_symmetry_1
_geom_torsion_site_symmetry_2
_geom_torsion_site_symmetry_3
_geom_torsion_site_symmetry_4
_geom_torsion_publ_flag
O1W Co1 N2 C11 11.7(4) . . . . ?
O3W Co1 N2 C11 101.0(4) . . . . ?
O2W Co1 N2 C11 -79.0(4) . . . . ?
N1 Co1 N2 C11 -170.8(6) 2 . . . ?
O1 Co1 N2 C11 -171.1(4) 2 . . . ?
O1W Co1 N2 C7 -171.7(3) . . . . ?
O3W Co1 N2 C7 -82.4(3) . . . . ?
O2W Co1 N2 C7 97.6(4) . . . . ?
N1 Co1 N2 C7 5.8(8) 2 . . . ?
O1 Co1 N2 C7 5.5(3) 2 . . . ?
C5 N1 C1 C2 -0.8(8) . . . . ?
Co1 N1 C1 C2 176.1(4) 2_545 . . . ?
N1 C1 C2 C3 -0.5(9) . . . . ?
C1 C2 C3 C4 0.0(9) . . . . ?
C2 C3 C4 C5 1.7(8) . . . . ?
C1 N1 C5 C4 2.7(7) . . . . ?
Co1 N1 C5 C4 -174.5(4) 2_545 . . . ?
C1 N1 C5 C6 179.1(4) . . . . ?
Co1 N1 C5 C6 1.9(5) 2_545 . . . ?
C3 C4 C5 N1 -3.1(7) . . . . ?
C3 C4 C5 C6 -179.2(5) . . . . ?
Co1 O1 C6 C8 -178.3(3) 2_545 . . . ?
Co1 O1 C6 C5 2.8(6) 2_545 . . . ?
N1 C5 C6 O1 -3.2(6) . . . . ?
C4 C5 C6 O1 173.2(5) . . . . ?
N1 C5 C6 C8 178.0(4) . . . . ?
C4 C5 C6 C8 -5.7(7) . . . . ?
C11 N2 C7 C8 1.5(7) . . . . ?
Co1 N2 C7 C8 -175.4(4) . . . . ?
N2 C7 C8 C9 -3.0(7) . . . . ?
N2 C7 C8 C6 -178.3(4) . . . . ?
O1 C6 C8 C7 140.6(5) . . . . ?
C5 C6 C8 C7 -40.5(7) . . . . ?
O1 C6 C8 C9 -34.6(7) . . . . ?
C5 C6 C8 C9 144.3(5) . . . . ?
C7 C8 C9 C10 2.3(7) . . . . ?
C6 C8 C9 C10 177.7(5) . . . . ?
C8 C9 C10 C11 -0.3(8) . . . . ?
C7 N2 C11 C10 0.7(7) . . . . ?
Co1 N2 C11 C10 177.3(4) . . . . ?
C9 C10 C11 N2 -1.3(9) . . . . ?
